data_7223897
loop_
_publ_author_name
'Karmakar, Anirban'
'Hazra, Susanta'
'Guedes da Silva, M. F\'atima C.'
'Paul, Anup'
'Pombeiro, Armando J. L.'

_publ_section_title
;
 Nanoporous lanthanide metal--organic frameworks as efficient
 heterogeneous catalysts for the Henry reaction
;
_journal_issue 8
_journal_name_full CrystEngComm
_journal_page_first 1337
_journal_paper_doi 10.1039/C5CE01456E
_journal_volume 18
_journal_year 2016
_chemical_formula_moiety 'C20 H14 N2 O10 Sm, C H4 N O, 2(C H3 N O)'
_chemical_formula_sum 'C23 H24 N5 O13 Sm'
_chemical_formula_weight 728.82
_space_group_crystal_system cubic
_space_group_IT_number 206
_space_group_name_Hall '-I 2b 2c 3'
_space_group_name_H-M_alt 'I a -3'
_symmetry_space_group_name_Hall '-I 2b 2c 3'
_symmetry_space_group_name_H-M 'I a -3'
_atom_sites_solution_hydrogens geom
_audit_creation_method SHELXL-2014/6
_audit_update_record
;
2016-01-08 deposited with the CCDC.
2016-01-13 downloaded from the CCDC.
;
_cell_angle_alpha 90
_cell_angle_beta 90
_cell_angle_gamma 90
_cell_formula_units_Z 24
_cell_length_a 26.681(3)
_cell_length_b 26.681(3)
_cell_length_c 26.681(3)
_cell_measurement_reflns_used 7415
_cell_measurement_temperature 150(2)
_cell_measurement_theta_max 25.25
_cell_measurement_theta_min 2.86
_cell_volume 18994(4)
_computing_cell_refinement 'Bruker SAINT'
_computing_data_collection 'Bruker APEX2'
_computing_data_reduction 'Bruker SAINT'
_computing_molecular_graphics 'Mercury CSD 3.5.1, 2008'
_computing_publication_material 'WinGX publication routines (Farrugia, 1999)'
_computing_structure_refinement 'SHELXL-2014/6 (Sheldrick, 2014)'
_computing_structure_solution 'SIR97 (Giacovazzo et al, 1999)'
_diffrn_ambient_temperature 150(2)
_diffrn_measured_fraction_theta_full 0.992
_diffrn_measured_fraction_theta_max 0.992
_diffrn_measurement_device_type 'Bruker APEX-II CCD'
_diffrn_measurement_method '\f and \w scans'
_diffrn_radiation_type MoK\a
_diffrn_radiation_wavelength 0.71073
_diffrn_reflns_av_R_equivalents 0.1108
_diffrn_reflns_av_unetI/netI 0.0484
_diffrn_reflns_laue_measured_fraction_full 0.992
_diffrn_reflns_laue_measured_fraction_max 0.992
_diffrn_reflns_limit_h_max 31
_diffrn_reflns_limit_h_min -31
_diffrn_reflns_limit_k_max 32
_diffrn_reflns_limit_k_min -23
_diffrn_reflns_limit_l_max 21
_diffrn_reflns_limit_l_min -27
_diffrn_reflns_number 36111
_diffrn_reflns_point_group_measured_fraction_full 0.992
_diffrn_reflns_point_group_measured_fraction_max 0.992
_diffrn_reflns_theta_full 25.242
_diffrn_reflns_theta_max 25.307
_diffrn_reflns_theta_min 2.645
_diffrn_source 'fine-focus sealed tube'
_exptl_absorpt_coefficient_mu 1.921
_exptl_absorpt_correction_T_max 0.8
_exptl_absorpt_correction_T_min 0.7
_exptl_absorpt_correction_type multi-scan
_exptl_absorpt_process_details SADABS
_exptl_crystal_colour Colourless
_exptl_crystal_density_diffrn 1.529
_exptl_crystal_description Block
_exptl_crystal_F_000 8712
_exptl_crystal_size_max 0.140
_exptl_crystal_size_mid 0.125
_exptl_crystal_size_min 0.101
_platon_squeeze_details
;
 The Platon SQUEEZE procedure was applied to recover 1520 electrons per
 unit cell in a void (total volume 8109 A^3), that is, 63 electrons
 per formula unit. On the basis of microanalytical data, the void content
 may include 1 protonated formamide and 2 formamide molecules, i.e.,
 a total of 73 electrons not far from the values estimated by SQUEEZE.
 Those solvent molecules have been included in the formula for the
 calculation of intensive  properties, thus justifying the checkcif
 report allerts CHEMW03_ALERT_2_A and DIFF003_ALERT_1_A. 
 PLATON Reference : Spek, A.L. (2003), J.Appl.Cryst. 36, 7-13.
;
_refine_diff_density_max 1.578
_refine_diff_density_min -0.815
_refine_diff_density_rms 0.134
_refine_ls_extinction_method none
_refine_ls_goodness_of_fit_ref 1.025
_refine_ls_hydrogen_treatment constr
_refine_ls_matrix_type full
_refine_ls_number_parameters 188
_refine_ls_number_reflns 2872
_refine_ls_number_restraints 105
_refine_ls_restrained_S_all 1.035
_refine_ls_R_factor_all 0.0741
_refine_ls_R_factor_gt 0.0452
_refine_ls_shift/su_max 0.001
_refine_ls_shift/su_mean 0.000
_refine_ls_structure_factor_coef Fsqd
_refine_ls_weighting_details 'w=1/[\s^2^(Fo^2^)+(0.0649P)^2^+198.8894P] where P=(Fo^2^+2Fc^2^)/3'
_refine_ls_weighting_scheme calc
_refine_ls_wR_factor_gt 0.1152
_refine_ls_wR_factor_ref 0.1283
_reflns_Friedel_coverage 0.000
_reflns_number_gt 1951
_reflns_number_total 2872
_reflns_threshold_expression 'I > 2\s(I)'
_cod_data_source_file c5ce01456e2.cif
_cod_data_source_block 3
_cod_depositor_comments 'Adding full bibliography for 7223893--7223897.cif.'
_cod_original_cell_volume 18993(7)
_cod_database_code 7223897
_shelx_space_group_comment
;
The symmetry employed for this shelxl refinement is uniquely defined
by the following loop, which should always be used as a source of
symmetry information in preference to the above space-group names.
They are only intended as comments.
;
_shelx_estimated_absorpt_t_min 0.775
_shelx_estimated_absorpt_t_max 0.830
_platon_squeeze_void_probe_radius 1.20
_shelxl_version_number 2014/6

loop_
_space_group_symop_operation_xyz
'x, y, z'
'-x+1/2, -y, z+1/2'
'-x, y+1/2, -z+1/2'
'x+1/2, -y+1/2, -z'
'z, x, y'
'z+1/2, -x+1/2, -y'
'-z+1/2, -x, y+1/2'
'-z, x+1/2, -y+1/2'
'y, z, x'
'-y, z+1/2, -x+1/2'
'y+1/2, -z+1/2, -x'
'-y+1/2, -z, x+1/2'
'x+1/2, y+1/2, z+1/2'
'-x+1, -y+1/2, z+1'
'-x+1/2, y+1, -z+1'
'x+1, -y+1, -z+1/2'
'z+1/2, x+1/2, y+1/2'
'z+1, -x+1, -y+1/2'
'-z+1, -x+1/2, y+1'
'-z+1/2, x+1, -y+1'
'y+1/2, z+1/2, x+1/2'
'-y+1/2, z+1, -x+1'
'y+1, -z+1, -x+1/2'
'-y+1, -z+1/2, x+1'
'-x, -y, -z'
'x-1/2, y, -z-1/2'
'x, -y-1/2, z-1/2'
'-x-1/2, y-1/2, z'
'-z, -x, -y'
'-z-1/2, x-1/2, y'
'z-1/2, x, -y-1/2'
'z, -x-1/2, y-1/2'
'-y, -z, -x'
'y, -z-1/2, x-1/2'
'-y-1/2, z-1/2, x'
'y-1/2, z, -x-1/2'
'-x+1/2, -y+1/2, -z+1/2'
'x, y+1/2, -z'
'x+1/2, -y, z'
'-x, y, z+1/2'
'-z+1/2, -x+1/2, -y+1/2'
'-z, x, y+1/2'
'z, x+1/2, -y'
'z+1/2, -x, y'
'-y+1/2, -z+1/2, -x+1/2'
'y+1/2, -z, x'
'-y, z, x+1/2'
'y, z+1/2, -x'

loop_
_atom_site_label
_atom_site_type_symbol
_atom_site_fract_x
_atom_site_fract_y
_atom_site_fract_z
_atom_site_U_iso_or_equiv
_atom_site_adp_type
_atom_site_occupancy
_atom_site_site_symmetry_order
_atom_site_calc_flag
_atom_site_refinement_flags_posn
_atom_site_refinement_flags_adp
_atom_site_refinement_flags_occupancy
_atom_site_disorder_assembly
_atom_site_disorder_group
Sm1 Sm 0.7500 0.2500 0.2500 0.0125(2) Uani 1 6 d S TU P . .
Sm2 Sm 0.83408(2) 0.33408(2) 0.16592(2) 0.01389(18) Uani 1 3 d S TU P . .
N1A N 0.6868(5) 0.4324(7) 0.2898(8) 0.081(5) Uani 0.70(2) 1 d D U P A 1
H1A H 0.6822 0.4028 0.2759 0.098 Uiso 0.70(2) 1 calc R U P A 1
O5A O 0.6492(9) 0.5080(8) 0.3034(12) 0.170(9) Uani 0.70(2) 1 d D U P A 1
C9A C 0.6419(7) 0.4602(8) 0.2982(12) 0.106(6) Uani 0.70(2) 1 d D U P A 1
C10A C 0.5932(10) 0.4285(12) 0.2829(14) 0.150(10) Uani 0.70(2) 1 d . U P A 1
H10A H 0.5958 0.3946 0.2969 0.226 Uiso 0.70(2) 1 calc R U P A 1
H10B H 0.5909 0.4264 0.2463 0.226 Uiso 0.70(2) 1 calc R U P A 1
H10C H 0.5632 0.4449 0.2961 0.226 Uiso 0.70(2) 1 calc R U P A 1
N1B N 0.6908(13) 0.4276(15) 0.3129(15) 0.054(6) Uani 0.30(2) 1 d . U P A 2
H1B H 0.6872 0.3951 0.3089 0.065 Uiso 0.30(2) 1 calc R U P A 2
O5B O 0.6433(13) 0.4888(14) 0.3403(16) 0.091(11) Uani 0.30(2) 1 d . U P A 2
C9B C 0.6426(17) 0.4539(18) 0.333(2) 0.070(8) Uani 0.30(2) 1 d . U P A 2
C10B C 0.5955(19) 0.427(2) 0.319(2) 0.088(12) Uani 0.30(2) 1 d . U P A 2
H10D H 0.6028 0.3919 0.3133 0.132 Uiso 0.30(2) 1 calc R U P A 2
H10E H 0.5713 0.4305 0.3467 0.132 Uiso 0.30(2) 1 calc R U P A 2
H10F H 0.5815 0.4424 0.2888 0.132 Uiso 0.30(2) 1 calc R U P A 2
O1 O 0.72275(18) 0.34059(16) 0.27411(18) 0.0222(11) Uani 1 1 d . U . . .
O2 O 0.80145(17) 0.33351(16) 0.25108(16) 0.0174(10) Uani 1 1 d . U . . .
O3 O 0.77647(17) 0.59314(17) 0.33411(18) 0.0210(10) Uani 1 1 d . U . . .
O4 O 0.85691(18) 0.57603(18) 0.33047(19) 0.0253(11) Uani 1 1 d . U . . .
C1 C 0.7655(3) 0.3591(2) 0.2695(2) 0.0167(13) Uani 1 1 d . U . . .
C2 C 0.7764(3) 0.4109(2) 0.2884(2) 0.0203(14) Uani 1 1 d . U . . .
C3 C 0.8252(3) 0.4265(3) 0.2926(3) 0.0237(15) Uani 1 1 d . U . . .
H3 H 0.8513 0.4037 0.2845 0.028 Uiso 1 1 calc R U . . .
C4 C 0.8375(3) 0.4737(3) 0.3079(3) 0.0248(15) Uani 1 1 d . U . . .
H4 H 0.8716 0.4832 0.3117 0.030 Uiso 1 1 calc R U . . .
C5 C 0.7990(3) 0.5081(3) 0.3179(2) 0.0233(15) Uani 1 1 d . U . . .
C6 C 0.7493(3) 0.4936(3) 0.3143(3) 0.0293(16) Uani 1 1 d . U . . .
H6 H 0.7232 0.5168 0.3215 0.035 Uiso 1 1 calc R U . . .
C7 C 0.7378(3) 0.4444(3) 0.3001(3) 0.0286(16) Uani 1 1 d D U . . .
C8 C 0.8116(3) 0.5618(3) 0.3292(3) 0.0226(15) Uani 1 1 d . U . . .

loop_
_atom_site_aniso_label
_atom_site_aniso_U_11
_atom_site_aniso_U_22
_atom_site_aniso_U_33
_atom_site_aniso_U_23
_atom_site_aniso_U_13
_atom_site_aniso_U_12
Sm1 0.0125(2) 0.0125(2) 0.0125(2) -0.0015(2) -0.0015(2) 0.0015(2)
Sm2 0.01389(18) 0.01389(18) 0.01389(18) -0.00192(14) -0.00192(14) 0.00192(14)
N1A 0.066(5) 0.076(7) 0.102(10) -0.010(8) -0.014(7) 0.002(5)
O5A 0.174(14) 0.119(9) 0.217(19) -0.018(13) 0.004(14) 0.061(9)
C9A 0.077(7) 0.124(9) 0.117(12) -0.004(9) 0.004(8) 0.016(7)
C10A 0.090(9) 0.188(17) 0.174(19) 0.035(16) -0.016(15) -0.004(12)
N1B 0.053(7) 0.048(9) 0.062(12) -0.005(9) 0.011(8) -0.007(6)
O5B 0.076(15) 0.069(13) 0.13(2) -0.026(14) 0.040(14) 0.003(10)
C9B 0.060(8) 0.070(11) 0.080(13) -0.009(9) 0.014(9) 0.001(8)
C10B 0.065(10) 0.09(2) 0.11(2) 0.003(17) 0.016(16) -0.016(14)
O1 0.025(3) 0.013(2) 0.029(3) -0.001(2) 0.003(2) 0.001(2)
O2 0.018(2) 0.020(2) 0.015(2) 0.000(2) -0.0050(18) 0.0016(18)
O3 0.021(2) 0.017(2) 0.025(3) -0.005(2) 0.002(2) -0.0037(19)
O4 0.021(2) 0.020(2) 0.035(3) -0.005(2) 0.000(2) -0.002(2)
C1 0.024(3) 0.014(3) 0.013(3) 0.003(3) -0.003(3) 0.006(3)
C2 0.035(4) 0.014(3) 0.012(3) -0.004(3) -0.002(3) -0.006(3)
C3 0.029(4) 0.019(3) 0.023(4) -0.001(3) -0.002(3) 0.002(3)
C4 0.024(4) 0.026(4) 0.024(4) -0.003(3) 0.000(3) -0.005(3)
C5 0.038(4) 0.018(3) 0.014(3) 0.001(3) -0.001(3) -0.003(3)
C6 0.028(3) 0.022(4) 0.038(4) -0.003(3) 0.007(4) 0.001(3)
C7 0.040(4) 0.018(3) 0.028(4) -0.004(3) 0.007(3) 0.000(3)
C8 0.026(4) 0.018(3) 0.023(4) -0.008(3) -0.003(3) -0.004(3)

loop_
_atom_type_symbol
_atom_type_description
_atom_type_scat_dispersion_real
_atom_type_scat_dispersion_imag
_atom_type_scat_source
C C 0.0033 0.0016 'International Tables Vol C Tables 4.2.6.8 and 6.1.1.4'
H H 0.0000 0.0000 'International Tables Vol C Tables 4.2.6.8 and 6.1.1.4'
N N 0.0061 0.0033 'International Tables Vol C Tables 4.2.6.8 and 6.1.1.4'
O O 0.0106 0.0060 'International Tables Vol C Tables 4.2.6.8 and 6.1.1.4'
Sm Sm -0.1638 3.4418 'International Tables Vol C Tables 4.2.6.8 and 6.1.1.4'

loop_
_geom_angle_atom_site_label_1
_geom_angle_atom_site_label_2
_geom_angle_atom_site_label_3
_geom_angle
_geom_angle_site_symmetry_1
_geom_angle_site_symmetry_3
O1 Sm1 O1 65.21(8) . 44_565
O1 Sm1 O1 114.79(8) . 8_645
O1 Sm1 O1 180.0 44_565 8_645
O1 Sm1 O1 65.21(8) . 47_654
O1 Sm1 O1 114.79(8) 44_565 47_654
O1 Sm1 O1 65.21(8) 8_645 47_654
O1 Sm1 O1 114.79(8) . 11_556
O1 Sm1 O1 65.21(8) 44_565 11_556
O1 Sm1 O1 114.79(8) 8_645 11_556
O1 Sm1 O1 180.0(2) 47_654 11_556
O1 Sm1 O1 180.0 . 37_655
O1 Sm1 O1 114.79(8) 44_565 37_655
O1 Sm1 O1 65.21(8) 8_645 37_655
O1 Sm1 O1 114.79(8) 47_654 37_655
O1 Sm1 O1 65.21(8) 11_556 37_655
O1 Sm1 O2 49.73(14) . .
O1 Sm1 O2 67.83(14) 44_565 .
O1 Sm1 O2 112.17(14) 8_645 .
O1 Sm1 O2 106.23(14) 47_654 .
O1 Sm1 O2 73.77(14) 11_556 .
O1 Sm1 O2 130.27(14) 37_655 .
O1 Sm1 O2 130.27(14) . 37_655
O1 Sm1 O2 112.17(14) 44_565 37_655
O1 Sm1 O2 67.83(14) 8_645 37_655
O1 Sm1 O2 73.77(14) 47_654 37_655
O1 Sm1 O2 106.23(14) 11_556 37_655
O1 Sm1 O2 49.73(14) 37_655 37_655
O2 Sm1 O2 180.0 . 37_655
O1 Sm1 O2 67.83(14) . 47_654
O1 Sm1 O2 73.77(14) 44_565 47_654
O1 Sm1 O2 106.23(14) 8_645 47_654
O1 Sm1 O2 49.73(14) 47_654 47_654
O1 Sm1 O2 130.27(14) 11_556 47_654
O1 Sm1 O2 112.17(14) 37_655 47_654
O2 Sm1 O2 115.55(15) . 47_654
O2 Sm1 O2 64.45(15) 37_655 47_654
O1 Sm1 O2 112.17(14) . 11_556
O1 Sm1 O2 106.23(14) 44_565 11_556
O1 Sm1 O2 73.77(14) 8_645 11_556
O1 Sm1 O2 130.27(14) 47_654 11_556
O1 Sm1 O2 49.73(14) 11_556 11_556
O1 Sm1 O2 67.83(14) 37_655 11_556
O2 Sm1 O2 64.45(15) . 11_556
O2 Sm1 O2 115.55(15) 37_655 11_556
O2 Sm1 O2 180.0 47_654 11_556
O1 Sm1 O2 106.23(14) . 44_565
O1 Sm1 O2 49.73(14) 44_565 44_565
O1 Sm1 O2 130.27(14) 8_645 44_565
O1 Sm1 O2 112.17(14) 47_654 44_565
O1 Sm1 O2 67.83(14) 11_556 44_565
O1 Sm1 O2 73.77(14) 37_655 44_565
O2 Sm1 O2 115.55(15) . 44_565
O2 Sm1 O2 64.45(15) 37_655 44_565
O2 Sm1 O2 64.45(15) 47_654 44_565
O2 Sm1 O2 115.55(15) 11_556 44_565
O1 Sm1 O2 73.77(14) . 8_645
O1 Sm1 O2 130.27(14) 44_565 8_645
O1 Sm1 O2 49.73(14) 8_645 8_645
O1 Sm1 O2 67.83(14) 47_654 8_645
O1 Sm1 O2 112.17(14) 11_556 8_645
O1 Sm1 O2 106.23(14) 37_655 8_645
O2 Sm1 O2 64.45(15) . 8_645
O2 Sm1 O2 115.55(15) 37_655 8_645
O2 Sm1 O2 115.55(15) 47_654 8_645
O2 Sm1 O2 64.45(15) 11_556 8_645
O2 Sm1 O2 180.00(10) 44_565 8_645
O2 Sm2 O2 70.00(16) 8_645 11_556
O2 Sm2 O2 70.00(16) 8_645 .
O2 Sm2 O2 70.00(16) 11_556 .
O2 Sm2 O4 125.17(15) 8_645 16_455
O2 Sm2 O4 153.12(15) 11_556 16_455
O2 Sm2 O4 93.31(15) . 16_455
O2 Sm2 O4 93.31(15) 8_645 17_544
O2 Sm2 O4 125.17(15) 11_556 17_544
O2 Sm2 O4 153.12(15) . 17_544
O4 Sm2 O4 78.98(17) 16_455 17_544
O2 Sm2 O4 153.12(15) 8_645 22_645
O2 Sm2 O4 93.31(15) 11_556 22_645
O2 Sm2 O4 125.17(15) . 22_645
O4 Sm2 O4 78.98(17) 16_455 22_645
O4 Sm2 O4 78.98(17) 17_544 22_645
O2 Sm2 O3 77.48(15) 8_645 17_544
O2 Sm2 O3 72.61(15) 11_556 17_544
O2 Sm2 O3 136.76(15) . 17_544
O4 Sm2 O3 129.15(16) 16_455 17_544
O4 Sm2 O3 52.64(15) 17_544 17_544
O4 Sm2 O3 77.45(16) 22_645 17_544
O2 Sm2 O3 136.76(15) 8_645 22_645
O2 Sm2 O3 77.48(15) 11_556 22_645
O2 Sm2 O3 72.61(15) . 22_645
O4 Sm2 O3 77.45(16) 16_455 22_645
O4 Sm2 O3 129.15(16) 17_544 22_645
O4 Sm2 O3 52.64(15) 22_645 22_645
O3 Sm2 O3 119.11(4) 17_544 22_645
O2 Sm2 O3 72.61(15) 8_645 16_455
O2 Sm2 O3 136.76(15) 11_556 16_455
O2 Sm2 O3 77.48(15) . 16_455
O4 Sm2 O3 52.64(15) 16_455 16_455
O4 Sm2 O3 77.45(16) 17_544 16_455
O4 Sm2 O3 129.15(16) 22_645 16_455
O3 Sm2 O3 119.11(4) 17_544 16_455
O3 Sm2 O3 119.11(4) 22_645 16_455
O2 Sm2 C8 83.55(18) 8_645 17_544
O2 Sm2 C8 98.76(18) 11_556 17_544
O2 Sm2 C8 153.39(18) . 17_544
O4 Sm2 C8 104.67(19) 16_455 17_544
O4 Sm2 C8 26.41(18) 17_544 17_544
O4 Sm2 C8 78.24(18) 22_645 17_544
O3 Sm2 C8 26.31(18) 17_544 17_544
O3 Sm2 C8 129.95(18) 22_645 17_544
O3 Sm2 C8 97.83(18) 16_455 17_544
O2 Sm2 C8 153.39(18) 8_645 22_645
O2 Sm2 C8 83.55(18) 11_556 22_645
O2 Sm2 C8 98.76(18) . 22_645
O4 Sm2 C8 78.24(18) 16_455 22_645
O4 Sm2 C8 104.67(19) 17_544 22_645
O4 Sm2 C8 26.41(18) 22_645 22_645
O3 Sm2 C8 97.83(18) 17_544 22_645
O3 Sm2 C8 26.31(18) 22_645 22_645
O3 Sm2 C8 129.95(18) 16_455 22_645
C8 Sm2 C8 103.94(17) 17_544 22_645
O2 Sm2 C8 98.76(18) 8_645 16_455
O2 Sm2 C8 153.39(18) 11_556 16_455
O2 Sm2 C8 83.55(18) . 16_455
O4 Sm2 C8 26.41(18) 16_455 16_455
O4 Sm2 C8 78.24(18) 17_544 16_455
O4 Sm2 C8 104.67(19) 22_645 16_455
O3 Sm2 C8 129.95(18) 17_544 16_455
O3 Sm2 C8 97.83(18) 22_645 16_455
O3 Sm2 C8 26.31(18) 16_455 16_455
C8 Sm2 C8 103.94(17) 17_544 16_455
C8 Sm2 C8 103.94(17) 22_645 16_455
C7 N1A C9A 130.9(17) . .
C7 N1A H1A 114.6 . .
C9A N1A H1A 114.6 . .
O5A C9A N1A 114(2) . .
O5A C9A C10A 132(2) . .
N1A C9A C10A 111.4(19) . .
C9A C10A H10A 109.5 . .
C9A C10A H10B 109.5 . .
H10A C10A H10B 109.5 . .
C9A C10A H10C 109.5 . .
H10A C10A H10C 109.5 . .
H10B C10A H10C 109.5 . .
C7 N1B C9B 134(3) . .
C7 N1B H1B 113.1 . .
C9B N1B H1B 113.1 . .
O5B C9B C10B 122(5) . .
O5B C9B N1B 120(5) . .
C10B C9B N1B 113(4) . .
C9B C10B H10D 109.5 . .
C9B C10B H10E 109.5 . .
H10D C10B H10E 109.5 . .
C9B C10B H10F 109.5 . .
H10D C10B H10F 109.5 . .
H10E C10B H10F 109.5 . .
C1 O1 Sm1 95.0(4) . .
C1 O2 Sm2 128.8(4) . .
C1 O2 Sm1 93.7(4) . .
Sm2 O2 Sm1 100.52(15) . .
C8 O3 Sm2 93.4(4) . 16_455
C8 O4 Sm2 93.3(4) . 16_455
O1 C1 O2 120.9(6) . .
O1 C1 C2 120.5(6) . .
O2 C1 C2 118.5(6) . .
O1 C1 Sm1 60.4(3) . .
O2 C1 Sm1 61.0(3) . .
C2 C1 Sm1 169.8(4) . .
C3 C2 C7 119.2(6) . .
C3 C2 C1 119.4(6) . .
C7 C2 C1 121.4(7) . .
C4 C3 C2 122.2(7) . .
C4 C3 H3 118.9 . .
C2 C3 H3 118.9 . .
C3 C4 C5 119.0(7) . .
C3 C4 H4 120.5 . .
C5 C4 H4 120.5 . .
C6 C5 C4 120.4(7) . .
C6 C5 C8 119.6(7) . .
C4 C5 C8 119.9(7) . .
C5 C6 C7 119.3(7) . .
C5 C6 H6 120.4 . .
C7 C6 H6 120.4 . .
N1B C7 C2 121.3(18) . .
N1B C7 C6 115.9(17) . .
C2 C7 C6 119.9(7) . .
C2 C7 N1A 121.1(10) . .
C6 C7 N1A 118.2(10) . .
O3 C8 O4 120.4(6) . .
O3 C8 C5 119.1(6) . .
O4 C8 C5 120.3(6) . .
O3 C8 Sm2 60.3(3) . 16_455
O4 C8 Sm2 60.3(3) . 16_455
C5 C8 Sm2 171.0(5) . 16_455

loop_
_geom_bond_atom_site_label_1
_geom_bond_atom_site_label_2
_geom_bond_distance
_geom_bond_site_symmetry_2
Sm1 O1 2.605(4) .
Sm1 O1 2.605(4) 44_565
Sm1 O1 2.605(4) 8_645
Sm1 O1 2.605(4) 47_654
Sm1 O1 2.605(4) 11_556
Sm1 O1 2.605(4) 37_655
Sm1 O2 2.617(4) .
Sm1 O2 2.617(4) 37_655
Sm1 O2 2.617(4) 47_654
Sm1 O2 2.617(4) 11_556
Sm1 O2 2.617(4) 44_565
Sm1 O2 2.617(4) 8_645
Sm2 O2 2.433(4) 8_645
Sm2 O2 2.433(4) 11_556
Sm2 O2 2.433(4) .
Sm2 O4 2.477(5) 16_455
Sm2 O4 2.477(5) 17_544
Sm2 O4 2.477(5) 22_645
Sm2 O3 2.477(4) 17_544
Sm2 O3 2.477(4) 22_645
Sm2 O3 2.477(4) 16_455
Sm2 C8 2.845(7) 17_544
Sm2 C8 2.845(7) 22_645
Sm2 C8 2.845(7) 16_455
N1A C7 1.425(14) .
N1A C9A 1.428(16) .
N1A H1A 0.8800 .
O5A C9A 1.299(17) .
C9A C10A 1.60(3) .
C10A H10A 0.9800 .
C10A H10B 0.9800 .
C10A H10C 0.9800 .
N1B C7 1.37(4) .
N1B C9B 1.56(6) .
N1B H1B 0.8800 .
O5B C9B 0.95(5) .
C9B C10B 1.49(6) .
C10B H10D 0.9800 .
C10B H10E 0.9800 .
C10B H10F 0.9800 .
O1 C1 1.249(8) .
O2 C1 1.275(8) .
O3 C8 1.263(8) .
O3 Sm2 2.477(4) 16_455
O4 C8 1.268(8) .
O4 Sm2 2.477(5) 16_455
C1 C2 1.501(9) .
C2 C3 1.371(10) .
C2 C7 1.398(10) .
C3 C4 1.365(10) .
C3 H3 0.9500 .
C4 C5 1.402(10) .
C4 H4 0.9500 .
C5 C6 1.386(11) .
C5 C8 1.502(9) .
C6 C7 1.401(10) .
C6 H6 0.9500 .
C8 Sm2 2.846(7) 16_455

loop_
_platon_squeeze_void_nr
_platon_squeeze_void_average_x
_platon_squeeze_void_average_y
_platon_squeeze_void_average_z
_platon_squeeze_void_volume
_platon_squeeze_void_count_electrons
_platon_squeeze_void_content
1 -0.008 -0.062 -0.013 8109 1520 'C H4 N O, 2(C H3 N O)'
